data_4342883
loop_
_publ_author_name
'Chorazy, Szymon'
'Arczynski, Miros\/law'
'Nakabayashi, Koji'
'Sieklucka, Barbara'
'Ohkoshi, Shin-Ichi'

_publ_section_title
;
 Visible to Near-Infrared Emission from
 Ln(III)(Bis-oxazoline)-[Mo(V)(CN)8] (Ln = Ce-Yb) Magnetic Coordination
 Polymers Showing Unusual Lanthanide-Dependent Sliding of Cyanido-Bridged
 Layers.
;
_journal_issue 10
_journal_name_full 'Inorganic chemistry'
_journal_page_first 4724
_journal_page_last 4736
_journal_paper_doi 10.1021/acs.inorgchem.5b00040
_journal_volume 54
_journal_year 2015
_chemical_formula_sum 'C26 H25 Dy Mo N14 O7'
_chemical_formula_weight 904.04
_chemical_name_systematic
;
 ?
;
_space_group_IT_number 14
_symmetry_cell_setting monoclinic
_symmetry_space_group_name_Hall '-P 2yn'
_symmetry_space_group_name_H-M 'P 1 21/n 1'
_atom_sites_solution_hydrogens geom
_atom_sites_solution_primary direct
_atom_sites_solution_secondary difmap
_audit_conform_dict_location ftp://ftp.iucr.org/pub/cif_core.dic
_audit_conform_dict_name cif_core.dic
_audit_conform_dict_version 2.4
_audit_creation_date 2014-10-08T01:25:40-00:00
_audit_creation_method 'WinGX routine CIF_UPDATE'
_cell_angle_alpha 90
_cell_angle_beta 93.5300(10)
_cell_angle_gamma 90
_cell_formula_units_Z 4
_cell_length_a 12.5440(5)
_cell_length_b 19.6692(8)
_cell_length_c 13.8981(5)
_cell_measurement_temperature 90(2)
_cell_volume 3422.6(2)
_computing_structure_refinement 'SHELXL-97 (Sheldrick, 1997)'
_computing_structure_solution 'SHELXS-97 (Sheldrick, 1990)'
_diffrn_ambient_temperature 90(2)
_diffrn_measured_fraction_theta_full 0.995
_diffrn_measured_fraction_theta_max 0.996
_diffrn_measurement_device_type 'Rigaku R-AXIS RAPID'
_diffrn_measurement_method \w
_diffrn_radiation_monochromator graphite
_diffrn_radiation_type MoK\a
_diffrn_radiation_wavelength 0.71075
_diffrn_reflns_av_R_equivalents 0.0803
_diffrn_reflns_av_unetI/netI 0.0705
_diffrn_reflns_limit_h_max 15
_diffrn_reflns_limit_h_min -16
_diffrn_reflns_limit_k_max 25
_diffrn_reflns_limit_k_min -25
_diffrn_reflns_limit_l_max 18
_diffrn_reflns_limit_l_min -18
_diffrn_reflns_number 32122
_diffrn_reflns_theta_full 27.48
_diffrn_reflns_theta_max 27.48
_diffrn_reflns_theta_min 3.06
_exptl_absorpt_coefficient_mu 2.596
_exptl_absorpt_correction_T_max 0.8192
_exptl_absorpt_correction_T_min 0.6666
_exptl_absorpt_correction_type multi-scan
_exptl_absorpt_process_details 'ABSCOR (Rigaku, 1995)'
_exptl_crystal_colour yellow
_exptl_crystal_density_diffrn 1.754
_exptl_crystal_density_method 'not measured'
_exptl_crystal_description block
_exptl_crystal_F_000 1772
_exptl_crystal_size_max 0.17
_exptl_crystal_size_mid 0.08
_exptl_crystal_size_min 0.08
_refine_diff_density_max 2.343
_refine_diff_density_min -2.459
_refine_diff_density_rms 0.161
_refine_ls_extinction_method none
_refine_ls_goodness_of_fit_ref 1.072
_refine_ls_hydrogen_treatment mixed
_refine_ls_matrix_type full
_refine_ls_number_parameters 557
_refine_ls_number_reflns 7810
_refine_ls_number_restraints 3
_refine_ls_restrained_S_all 1.072
_refine_ls_R_factor_all 0.0753
_refine_ls_R_factor_gt 0.0514
_refine_ls_shift/su_max 0.086
_refine_ls_shift/su_mean 0.002
_refine_ls_structure_factor_coef Fsqd
_refine_ls_weighting_details 'calc w=1/[\s^2^(Fo^2^)+(0.0528P)^2^+5.0033P] where P=(Fo^2^+2Fc^2^)/3'
_refine_ls_weighting_scheme calc
_refine_ls_wR_factor_gt 0.114
_refine_ls_wR_factor_ref 0.1244
_reflns_number_gt 5782
_reflns_number_total 7810
_reflns_threshold_expression >2sigma(I)
_cod_data_source_file ic5b00040_si_002.cif
_cod_data_source_block DyMoBox
_cod_depositor_comments 'Adding full bibliography for 4342874--4342887.cif.'
_cod_original_sg_symbol_H-M 'P 21/n'
_cod_database_code 4342883

loop_
_symmetry_equiv_pos_as_xyz
'x, y, z'
'-x+1/2, y+1/2, -z+1/2'
'-x, -y, -z'
'x-1/2, -y-1/2, z-1/2'

loop_
_atom_site_label
_atom_site_type_symbol
_atom_site_fract_x
_atom_site_fract_y
_atom_site_fract_z
_atom_site_U_iso_or_equiv
_atom_site_adp_type
_atom_site_occupancy
_atom_site_symmetry_multiplicity
_atom_site_calc_flag
_atom_site_refinement_flags
Dy1 Dy 0.29270(2) 0.628147(12) 0.38210(2) 0.02447(10) Uani 1 1 d .
Mo1 Mo 0.56245(4) 0.63359(2) 0.73311(4) 0.02172(13) Uani 1 1 d .
O3 O 0.1028(4) 0.4401(2) 0.4907(3) 0.0383(11) Uani 1 1 d .
O4 O -0.0034(3) 0.4885(2) 0.3192(3) 0.0395(11) Uani 1 1 d .
O1 O 0.3013(4) 0.6207(2) 0.2157(3) 0.0357(11) Uani 1 1 d .
O2 O 0.1811(4) 0.6652(2) 0.4959(3) 0.0324(10) Uani 1 1 d .
O6 O 0.4969(4) 0.8205(2) 0.4535(4) 0.0431(12) Uani 1 1 d .
O5 O 0.6096(4) 0.7373(2) 0.3260(3) 0.0401(11) Uani 1 1 d .
O7 O 0.2649(5) 0.4220(3) 0.8748(4) 0.0565(15) Uani 1 1 d D
N1 N 0.4061(4) 0.6151(2) 0.5339(4) 0.0265(11) Uani 1 1 d .
N7 N 0.3559(5) 0.5407(3) 0.7898(4) 0.0373(13) Uani 1 1 d .
N8 N 0.5730(5) 0.6241(3) 0.9720(5) 0.0520(17) Uani 1 1 d .
N6 N 0.8134(5) 0.5912(3) 0.7945(5) 0.0471(16) Uani 1 1 d .
N4 N 0.6837(4) 0.6899(3) 0.5448(4) 0.0358(13) Uani 1 1 d .
N5 N 0.3857(5) 0.7561(3) 0.7538(5) 0.0453(15) Uani 1 1 d .
N13 N 0.2260(4) 0.5231(2) 0.4768(4) 0.0315(12) Uani 1 1 d .
N14 N 0.1205(4) 0.5725(3) 0.3152(4) 0.0320(12) Uani 1 1 d .
N11 N 0.2928(4) 0.6164(2) 0.0522(4) 0.0309(12) Uani 1 1 d .
N3 N 0.6851(4) 0.7758(2) 0.8065(4) 0.0290(12) Uani 1 1 d .
N2 N 0.6143(4) 0.4789(2) 0.6547(4) 0.0282(11) Uani 1 1 d .
N16 N 0.3643(4) 0.7423(2) 0.4412(4) 0.0336(13) Uani 1 1 d .
N15 N 0.4790(5) 0.6592(3) 0.3341(4) 0.0353(13) Uani 1 1 d .
N12A N 0.0591(10) 0.6815(8) 0.5994(12) 0.034(3) Uani 0.7 1 d P
N12B N 0.019(2) 0.6900(19) 0.582(3) 0.041(9) Uani 0.3 1 d P
C1 C 0.4584(5) 0.6215(3) 0.6039(5) 0.0247(12) Uani 1 1 d .
C7 C 0.4267(5) 0.5735(3) 0.7720(4) 0.0298(14) Uani 1 1 d .
C8 C 0.5668(5) 0.6274(3) 0.8895(5) 0.0339(15) Uani 1 1 d .
C6 C 0.7273(5) 0.6065(3) 0.7740(5) 0.0314(14) Uani 1 1 d .
C3 C 0.6418(5) 0.7263(3) 0.7805(4) 0.0260(13) Uani 1 1 d .
C5 C 0.4447(5) 0.7121(3) 0.7472(5) 0.0321(14) Uani 1 1 d .
C4 C 0.6422(5) 0.6700(3) 0.6102(4) 0.0253(13) Uani 1 1 d .
C19 C 0.1388(5) 0.4948(3) 0.4460(5) 0.0299(14) Uani 1 1 d .
C17 C 0.2685(6) 0.4819(3) 0.5595(5) 0.0354(16) Uani 1 1 d .
C18 C 0.1852(6) 0.4264(3) 0.5695(5) 0.0386(16) Uani 1 1 d D
C20 C 0.0844(5) 0.5212(3) 0.3562(5) 0.0319(15) Uani 1 1 d .
C22 C 0.0463(6) 0.5843(4) 0.2279(6) 0.0437(19) Uani 1 1 d .
C21 C -0.0223(6) 0.5199(4) 0.2223(6) 0.0452(19) Uani 1 1 d .
C11 C 0.2796(5) 0.6469(3) 0.1353(5) 0.0284(14) Uani 1 1 d .
C14 C 0.3363(6) 0.5476(3) 0.0496(5) 0.0428(18) Uani 1 1 d .
H14C H 0.3406 0.5332 -0.0176 0.064 Uiso 1 1 calc R
H14B H 0.2897 0.5164 0.0824 0.064 Uiso 1 1 calc R
H14A H 0.4079 0.5469 0.0821 0.064 Uiso 1 1 calc R
C13 C 0.2681(7) 0.6496(4) -0.0407(6) 0.0438(18) Uani 1 1 d .
C12A C 0.0926(8) 0.6850(5) 0.5124(8) 0.031(2) Uani 0.7 1 d P
C15A C 0.1289(9) 0.6484(5) 0.6799(8) 0.043(2) Uani 0.7 1 d P
C25 C 0.5170(5) 0.7157(3) 0.3588(5) 0.0359(16) Uani 1 1 d .
C23 C 0.5554(5) 0.6281(3) 0.2700(6) 0.0380(16) Uani 1 1 d .
C24 C 0.6422(6) 0.6820(4) 0.2621(7) 0.0455(19) Uani 1 1 d .
C26 C 0.4557(6) 0.7609(3) 0.4206(5) 0.0365(16) Uani 1 1 d .
C27 C 0.4105(7) 0.8507(4) 0.5088(6) 0.050(2) Uani 1 1 d .
C28 C 0.3247(6) 0.7962(3) 0.5028(6) 0.0391(18) Uani 1 1 d .
C2 C 0.5960(5) 0.5325(3) 0.6824(4) 0.0276(13) Uani 1 1 d .
C16 C -0.0472(7) 0.6988(6) 0.6327(9) 0.100(5) Uani 1 1 d .
C15B C -0.028(2) 0.7225(13) 0.493(2) 0.053(7) Uani 0.3 1 d P
C12B C 0.118(3) 0.6637(13) 0.573(3) 0.053(9) Uani 0.3 1 d P
H11 H 0.250(5) 0.691(3) 0.129(5) 0.037(18) Uiso 1 1 d .
H17B H 0.348(6) 0.457(4) 0.544(6) 0.06(2) Uiso 1 1 d .
H17A H 0.270(5) 0.507(3) 0.608(4) 0.018(16) Uiso 1 1 d .
H22B H 0.005(5) 0.622(3) 0.240(5) 0.028(17) Uiso 1 1 d .
H21B H -0.096(6) 0.531(4) 0.223(5) 0.05(2) Uiso 1 1 d .
H13B H 0.249(5) 0.695(3) -0.025(4) 0.027(16) Uiso 1 1 d .
H13A H 0.212(9) 0.623(5) -0.064(8) 0.11(4) Uiso 1 1 d .
H13C H 0.339(6) 0.651(3) -0.082(5) 0.039(19) Uiso 1 1 d .
H23A H 0.531(4) 0.612(3) 0.198(4) 0.014(13) Uiso 1 1 d .
H23B H 0.584(5) 0.584(4) 0.299(5) 0.042(19) Uiso 1 1 d .
H18B H 0.202(5) 0.377(3) 0.546(4) 0.021(15) Uiso 1 1 d .
H18A H 0.146(6) 0.429(4) 0.635(3) 0.07(3) Uiso 1 1 d D
H21A H 0.001(6) 0.483(4) 0.170(5) 0.05(2) Uiso 1 1 d .
H22A H 0.091(8) 0.585(5) 0.174(7) 0.09(3) Uiso 1 1 d .
H24B H 0.720(6) 0.662(4) 0.277(5) 0.04(2) Uiso 1 1 d .
H24A H 0.646(6) 0.694(4) 0.185(6) 0.06(2) Uiso 1 1 d .
H27B H 0.467(9) 0.856(5) 0.573(8) 0.12(4) Uiso 1 1 d .
H27A H 0.394(6) 0.900(4) 0.478(6) 0.06(2) Uiso 1 1 d .
H28A H 0.258(6) 0.813(4) 0.477(5) 0.05(2) Uiso 1 1 d .
H28B H 0.323(7) 0.785(4) 0.573(7) 0.07(3) Uiso 1 1 d .
H7A H 0.303(12) 0.462(6) 0.836(11) 0.22(7) Uiso 1 1 d D
H7B H 0.342(18) 0.42(2) 0.92(2) 0.6(3) Uiso 1 1 d D

loop_
_atom_site_aniso_label
_atom_site_aniso_U_11
_atom_site_aniso_U_22
_atom_site_aniso_U_33
_atom_site_aniso_U_23
_atom_site_aniso_U_13
_atom_site_aniso_U_12
Dy1 0.02654(15) 0.01833(14) 0.02801(17) 0.00174(11) -0.00254(11) 0.00288(11)
Mo1 0.0219(2) 0.0173(2) 0.0258(3) -0.00177(19) 0.0003(2) -0.00068(19)
O3 0.039(3) 0.029(2) 0.047(3) 0.001(2) 0.006(2) -0.007(2)
O4 0.028(2) 0.046(3) 0.044(3) -0.012(2) -0.001(2) -0.005(2)
O1 0.046(3) 0.038(2) 0.023(2) 0.0015(19) 0.002(2) 0.015(2)
O2 0.037(3) 0.029(2) 0.031(3) 0.0003(19) 0.000(2) -0.002(2)
O6 0.046(3) 0.032(2) 0.049(3) 0.000(2) -0.009(2) -0.010(2)
O5 0.039(3) 0.041(3) 0.040(3) 0.004(2) 0.001(2) -0.010(2)
O7 0.056(3) 0.058(3) 0.055(4) 0.006(3) -0.003(3) -0.011(3)
N1 0.028(3) 0.020(2) 0.031(3) 0.008(2) -0.008(2) -0.002(2)
N7 0.040(3) 0.037(3) 0.037(3) -0.002(2) 0.010(3) -0.013(3)
N8 0.048(4) 0.075(5) 0.033(3) 0.013(3) -0.003(3) -0.022(3)
N6 0.041(3) 0.041(3) 0.057(4) -0.013(3) -0.010(3) -0.002(3)
N4 0.030(3) 0.034(3) 0.043(4) -0.010(3) 0.008(3) -0.008(2)
N5 0.033(3) 0.043(3) 0.059(4) -0.006(3) 0.000(3) 0.004(3)
N13 0.035(3) 0.026(3) 0.033(3) 0.002(2) -0.005(2) 0.005(2)
N14 0.025(3) 0.033(3) 0.038(3) 0.000(2) -0.005(2) 0.006(2)
N11 0.040(3) 0.027(3) 0.026(3) 0.002(2) 0.006(2) 0.002(2)
N3 0.032(3) 0.025(3) 0.030(3) 0.002(2) 0.000(2) -0.002(2)
N2 0.030(3) 0.023(2) 0.031(3) 0.003(2) -0.002(2) 0.001(2)
N16 0.035(3) 0.023(2) 0.041(3) 0.005(2) -0.008(3) -0.002(2)
N15 0.044(3) 0.027(3) 0.035(3) -0.001(2) 0.003(3) -0.003(2)
N12A 0.019(7) 0.032(6) 0.051(9) -0.019(6) 0.006(6) -0.001(6)
N12B 0.026(18) 0.041(15) 0.055(18) 0.003(12) -0.010(16) -0.014(15)
C1 0.023(3) 0.017(3) 0.034(3) 0.000(2) 0.006(3) 0.002(2)
C7 0.032(3) 0.030(3) 0.027(3) -0.006(3) -0.001(3) -0.006(3)
C8 0.033(3) 0.035(3) 0.034(4) 0.003(3) 0.002(3) -0.008(3)
C6 0.021(3) 0.030(3) 0.043(4) -0.009(3) -0.004(3) 0.001(3)
C3 0.031(3) 0.023(3) 0.023(3) -0.002(2) -0.001(3) -0.002(2)
C5 0.025(3) 0.031(3) 0.040(4) -0.002(3) -0.001(3) 0.000(3)
C4 0.023(3) 0.026(3) 0.027(3) -0.012(2) 0.003(3) -0.005(2)
C19 0.029(3) 0.023(3) 0.038(4) -0.002(3) -0.001(3) -0.002(3)
C17 0.048(4) 0.030(3) 0.026(4) 0.006(3) -0.013(3) -0.003(3)
C18 0.045(4) 0.030(3) 0.042(4) 0.008(3) 0.005(3) 0.005(3)
C20 0.027(3) 0.032(3) 0.036(4) -0.013(3) -0.004(3) 0.003(3)
C22 0.038(4) 0.053(5) 0.038(4) -0.004(4) -0.013(4) 0.008(4)
C21 0.036(4) 0.063(5) 0.036(4) -0.011(4) -0.007(3) 0.005(4)
C11 0.023(3) 0.027(3) 0.036(4) -0.002(3) -0.001(3) 0.001(2)
C14 0.060(5) 0.027(3) 0.042(4) -0.001(3) 0.009(4) 0.008(3)
C13 0.054(5) 0.039(4) 0.039(4) 0.004(3) 0.011(4) 0.008(4)
C12A 0.027(5) 0.027(5) 0.041(6) -0.016(4) 0.007(5) -0.003(4)
C15A 0.053(6) 0.038(5) 0.040(6) 0.001(4) 0.011(5) -0.002(5)
C25 0.038(4) 0.036(3) 0.033(4) 0.015(3) -0.002(3) -0.005(3)
C23 0.033(4) 0.032(3) 0.049(5) 0.004(3) 0.006(3) 0.001(3)
C24 0.038(4) 0.036(4) 0.064(6) 0.011(4) 0.004(4) 0.004(3)
C26 0.045(4) 0.030(3) 0.034(4) 0.005(3) -0.006(3) -0.001(3)
C27 0.064(5) 0.040(4) 0.046(5) -0.005(4) -0.003(4) -0.004(4)
C28 0.046(4) 0.026(3) 0.044(5) -0.007(3) -0.012(4) 0.008(3)
C2 0.026(3) 0.026(3) 0.031(3) 0.004(3) -0.001(3) -0.002(2)
C16 0.030(5) 0.136(10) 0.137(10) -0.102(9) 0.035(6) -0.022(5)
C15B 0.052(15) 0.047(14) 0.056(17) 0.026(12) -0.018(14) -0.021(12)
C12B 0.07(2) 0.025(13) 0.06(2) -0.003(14) -0.04(2) -0.012(15)

loop_
_atom_type_symbol
_atom_type_description
_atom_type_scat_dispersion_real
_atom_type_scat_dispersion_imag
_atom_type_scat_source
Dy Dy -0.1892 4.4098 'International Tables Vol C Tables 4.2.6.8 and 6.1.1.4'
Mo Mo -1.6832 0.6857 'International Tables Vol C Tables 4.2.6.8 and 6.1.1.4'
C C 0.0033 0.0016 'International Tables Vol C Tables 4.2.6.8 and 6.1.1.4'
H H 0 0 'International Tables Vol C Tables 4.2.6.8 and 6.1.1.4'
N N 0.0061 0.0033 'International Tables Vol C Tables 4.2.6.8 and 6.1.1.4'
O O 0.0106 0.006 'International Tables Vol C Tables 4.2.6.8 and 6.1.1.4'

loop_
_geom_angle_atom_site_label_1
_geom_angle_atom_site_label_2
_geom_angle_atom_site_label_3
_geom_angle
_geom_angle_site_symmetry_1
_geom_angle_site_symmetry_3
O2 Dy1 O1 140.60(15) . .
O2 Dy1 N2 136.71(16) . 3_666
O1 Dy1 N2 71.93(15) . 3_666
O2 Dy1 N1 77.82(16) . .
O1 Dy1 N1 141.14(17) . .
N2 Dy1 N1 80.50(16) 3_666 .
O2 Dy1 N3 73.43(16) . 4_575
O1 Dy1 N3 71.84(16) . 4_575
N2 Dy1 N3 143.17(16) 3_666 4_575
N1 Dy1 N3 134.21(15) . 4_575
O2 Dy1 N16 73.41(17) . .
O1 Dy1 N16 109.92(17) . .
N2 Dy1 N16 131.12(17) 3_666 .
N1 Dy1 N16 69.12(15) . .
N3 Dy1 N16 68.93(15) 4_575 .
O2 Dy1 N15 135.55(16) . .
O1 Dy1 N15 69.82(17) . .
N2 Dy1 N15 72.39(17) 3_666 .
N1 Dy1 N15 76.13(17) . .
N3 Dy1 N15 100.87(17) 4_575 .
N16 Dy1 N15 63.88(18) . .
O2 Dy1 N14 81.29(17) . .
O1 Dy1 N14 72.53(18) . .
N2 Dy1 N14 87.65(16) 3_666 .
N1 Dy1 N14 133.98(17) . .
N3 Dy1 N14 75.45(15) 4_575 .
N16 Dy1 N14 140.77(16) . .
N15 Dy1 N14 141.25(18) . .
O2 Dy1 N13 71.10(16) . .
O1 Dy1 N13 119.13(16) . .
N2 Dy1 N13 66.53(17) 3_666 .
N1 Dy1 N13 71.02(15) . .
N3 Dy1 N13 128.60(16) 4_575 .
N16 Dy1 N13 130.86(17) . .
N15 Dy1 N13 130.48(16) . .
N14 Dy1 N13 63.50(16) . .
C4 Mo1 C5 100.9(2) . .
C4 Mo1 C2 86.4(2) . .
C5 Mo1 C2 146.9(2) . .
C4 Mo1 C3 74.5(2) . .
C5 Mo1 C3 70.9(2) . .
C2 Mo1 C3 141.4(2) . .
C4 Mo1 C1 70.4(2) . .
C5 Mo1 C1 76.9(2) . .
C2 Mo1 C1 75.4(2) . .
C3 Mo1 C1 126.0(2) . .
C4 Mo1 C7 142.1(2) . .
C5 Mo1 C7 79.3(2) . .
C2 Mo1 C7 75.6(2) . .
C3 Mo1 C7 137.6(2) . .
C1 Mo1 C7 72.8(2) . .
C4 Mo1 C8 145.8(2) . .
C5 Mo1 C8 85.6(3) . .
C2 Mo1 C8 106.3(2) . .
C3 Mo1 C8 76.1(2) . .
C1 Mo1 C8 143.0(2) . .
C7 Mo1 C8 72.1(2) . .
C4 Mo1 C6 78.9(2) . .
C5 Mo1 C6 142.9(2) . .
C2 Mo1 C6 70.0(2) . .
C3 Mo1 C6 73.4(2) . .
C1 Mo1 C6 134.7(2) . .
C7 Mo1 C6 123.3(2) . .
C8 Mo1 C6 76.2(3) . .
C19 O3 C18 104.4(5) . .
C20 O4 C21 103.2(5) . .
C11 O1 Dy1 147.7(4) . .
C12A O2 Dy1 146.9(6) . .
C12B O2 Dy1 159.8(12) . .
C26 O6 C27 104.2(5) . .
C25 O5 C24 104.3(5) . .
H7A O7 H7B 88(10) . .
C1 N1 Dy1 167.7(4) . .
C19 N13 C17 106.4(5) . .
C19 N13 Dy1 118.0(4) . .
C17 N13 Dy1 135.5(4) . .
C20 N14 C22 105.5(5) . .
C20 N14 Dy1 120.1(4) . .
C22 N14 Dy1 134.3(4) . .
C11 N11 C14 120.6(5) . .
C11 N11 C13 122.5(6) . .
C14 N11 C13 116.9(6) . .
C3 N3 Dy1 171.3(4) . 4_676
C2 N2 Dy1 162.7(5) . 3_666
C26 N16 C28 105.6(5) . .
C26 N16 Dy1 119.7(5) . .
C28 N16 Dy1 134.6(5) . .
C25 N15 C23 106.4(6) . .
C25 N15 Dy1 118.9(5) . .
C23 N15 Dy1 134.3(4) . .
N12B N12A C12B 131(7) . .
N12B N12A C12A 85(6) . .
C12B N12A C12A 48(2) . .
C12B N12A C16 168(2) . .
C12A N12A C16 128.7(14) . .
N12B N12A C15A 153(6) . .
C12B N12A C15A 72(3) . .
C12A N12A C15A 120.0(12) . .
C16 N12A C15A 111.0(12) . .
C12B N12A C15B 106(3) . .
C12A N12A C15B 58.4(13) . .
C16 N12A C15B 70.6(12) . .
C15A N12A C15B 178.2(15) . .
N12A N12B C16 117(7) . .
C16 N12B C12B 146(4) . .
N12A N12B C12A 70(5) . .
C16 N12B C12A 173(3) . .
N12A N12B C15B 141(7) . .
C16 N12B C15B 100(2) . .
C12B N12B C15B 114(3) . .
C12A N12B C15B 72(2) . .
N1 C1 Mo1 177.9(5) . .
N7 C7 Mo1 177.8(6) . .
N8 C8 Mo1 177.5(6) . .
N6 C6 Mo1 178.7(6) . .
N3 C3 Mo1 179.4(5) . .
N5 C5 Mo1 176.7(6) . .
N4 C4 Mo1 179.2(6) . .
N13 C19 O3 120.1(5) . .
N13 C19 C20 118.2(6) . .
O3 C19 C20 121.6(5) . .
N13 C17 C18 104.3(5) . .
N13 C17 H17B 112(4) . .
C18 C17 H17B 109(4) . .
N13 C17 H17A 107(4) . .
C18 C17 H17A 109(4) . .
H17B C17 H17A 115(6) . .
O3 C18 C17 104.7(5) . .
O3 C18 H18B 95(3) . .
C17 C18 H18B 119(3) . .
O3 C18 H18A 107(4) . .
C17 C18 H18A 113(4) . .
H18B C18 H18A 115(5) . .
N14 C20 O4 121.2(6) . .
N14 C20 C19 120.2(5) . .
O4 C20 C19 118.6(6) . .
N14 C22 C21 103.4(6) . .
N14 C22 H22B 108(4) . .
C21 C22 H22B 111(4) . .
N14 C22 H22A 106(6) . .
C21 C22 H22A 109(6) . .
H22B C22 H22A 119(7) . .
O4 C21 C22 103.8(5) . .
O4 C21 H21B 101(4) . .
C22 C21 H21B 110(4) . .
O4 C21 H21A 107(4) . .
C22 C21 H21A 114(4) . .
H21B C21 H21A 118(6) . .
O1 C11 N11 124.4(6) . .
O1 C11 H11 121(4) . .
N11 C11 H11 114(4) . .
N11 C14 H14C 109.5 . .
N11 C14 H14B 109.5 . .
H14C C14 H14B 109.5 . .
N11 C14 H14A 109.5 . .
H14C C14 H14A 109.5 . .
H14B C14 H14A 109.5 . .
N11 C13 H13B 105(4) . .
N11 C13 H13A 100(7) . .
H13B C13 H13A 115(8) . .
N11 C13 H13C 110(4) . .
H13B C13 H13C 109(5) . .
H13A C13 H13C 117(8) . .
C12B C12A O2 77(3) . .
O2 C12A N12A 120.6(13) . .
C12B C12A N12B 68(3) . .
O2 C12A N12B 144.6(17) . .
C12B C12A C15B 124(3) . .
O2 C12A C15B 158.7(14) . .
N12A C12A C15B 80.5(13) . .
N12B C12A C15B 56.7(16) . .
N15 C25 O5 120.8(7) . .
N15 C25 C26 119.3(6) . .
O5 C25 C26 119.7(6) . .
N15 C23 C24 104.4(6) . .
N15 C23 H23A 122(3) . .
C24 C23 H23A 108(3) . .
N15 C23 H23B 110(4) . .
C24 C23 H23B 113(4) . .
H23A C23 H23B 101(5) . .
O5 C24 C23 104.0(6) . .
O5 C24 H24B 116(4) . .
C23 C24 H24B 112(4) . .
O5 C24 H24A 117(4) . .
C23 C24 H24A 107(4) . .
H24B C24 H24A 100(6) . .
N16 C26 O6 120.8(7) . .
N16 C26 C25 118.1(6) . .
O6 C26 C25 121.1(6) . .
O6 C27 C28 103.1(6) . .
O6 C27 H27B 90(6) . .
C28 C27 H27B 122(6) . .
O6 C27 H27A 106(4) . .
C28 C27 H27A 120(4) . .
H27B C27 H27A 109(7) . .
N16 C28 C27 106.2(7) . .
N16 C28 H28A 111(5) . .
C27 C28 H28A 113(5) . .
N16 C28 H28B 116(5) . .
C27 C28 H28B 99(5) . .
H28A C28 H28B 112(7) . .
N2 C2 Mo1 179.4(6) . .
N12B C16 C15B 46.2(19) . .
N12A C16 C15B 66.0(11) . .
N12B C15B C12A 51.0(17) . .
C12A C15B C16 84.4(11) . .
N12A C12B C12A 88(3) . .
C12A C12B N12B 71(3) . .
N12A C12B O2 146(3) . .
C12A C12B O2 59(3) . .
N12B C12B O2 130(3) . .
N12A C12B C15A 73(3) . .
C12A C12B C15A 160(4) . .
N12B C12B C15A 91(3) . .
O2 C12B C15A 138(3) . .

loop_
_geom_bond_atom_site_label_1
_geom_bond_atom_site_label_2
_geom_bond_distance
_geom_bond_site_symmetry_2
Dy1 O2 2.294(5) .
Dy1 O1 2.326(4) .
Dy1 N2 2.476(5) 3_666
Dy1 N1 2.484(5) .
Dy1 N3 2.514(5) 4_575
Dy1 N16 2.535(5) .
Dy1 N15 2.543(6) .
Dy1 N14 2.546(5) .
Dy1 N13 2.614(5) .
Mo1 C4 2.154(7) .
Mo1 C5 2.154(6) .
Mo1 C2 2.160(6) .
Mo1 C3 2.162(6) .
Mo1 C1 2.167(6) .
Mo1 C7 2.168(6) .
Mo1 C8 2.174(7) .
Mo1 C6 2.176(6) .
O3 C19 1.336(7) .
O3 C18 1.483(8) .
O4 C20 1.349(7) .
O4 C21 1.488(9) .
O1 C11 1.245(7) .
O2 C12A 1.212(10) .
O2 C12B 1.37(5) .
O6 C26 1.350(7) .
O6 C27 1.490(10) .
O5 C25 1.343(8) .
O5 C24 1.479(9) .
O7 H7A 1.08(2) .
O7 H7B 1.142(18) .
N1 C1 1.147(7) .
N7 C7 1.137(8) .
N8 C8 1.147(9) .
N6 C6 1.141(8) .
N4 C4 1.143(8) .
N5 C5 1.146(8) .
N13 C19 1.278(7) .
N13 C17 1.478(8) .
N14 C20 1.258(8) .
N14 C22 1.501(8) .
N11 C11 1.322(8) .
N11 C14 1.461(8) .
N11 C13 1.463(9) .
N3 C3 1.161(7) .
N3 Dy1 2.514(5) 4_676
N2 C2 1.150(7) .
N2 Dy1 2.475(5) 3_666
N16 C26 1.254(9) .
N16 C28 1.469(9) .
N15 C25 1.249(8) .
N15 C23 1.480(9) .
C19 C20 1.479(8) .
C17 C18 1.524(10) .
C17 H17B 1.15(8) .
C17 H17A 0.83(6) .
C18 H18B 1.05(5) .
C18 H18A 1.07(2) .
C22 C21 1.532(11) .
C22 H22B 0.93(6) .
C22 H22A 0.97(10) .
C21 H21B 0.95(7) .
C21 H21A 1.07(7) .
C11 H11 0.95(7) .
C14 H14C 0.98 .
C14 H14B 0.98 .
C14 H14A 0.98 .
C13 H13B 0.95(6) .
C13 H13A 0.92(11) .
C13 H13C 1.09(8) .
C12A C12B 0.97(3) .
C12A C15B 1.69(3) .
C15A C12B 1.52(4) .
C25 C26 1.483(10) .
C23 C24 1.528(10) .
C23 H23A 1.08(6) .
C23 H23B 1.02(7) .
C24 H24B 1.06(7) .
C24 H24A 1.10(9) .
C27 C28 1.517(11) .
C27 H27B 1.11(11) .
C27 H27A 1.08(8) .
C28 H28A 0.95(7) .
C28 H28B 1.00(9) .

loop_
_geom_torsion_atom_site_label_1
_geom_torsion_atom_site_label_2
_geom_torsion_atom_site_label_3
_geom_torsion_atom_site_label_4
_geom_torsion
_geom_torsion_site_symmetry_1
O2 Dy1 O1 C11 35.9(9) .
N2 Dy1 O1 C11 179.9(8) 3_666
N1 Dy1 O1 C11 -133.1(7) .
N3 Dy1 O1 C11 6.6(8) 4_575
N16 Dy1 O1 C11 -51.9(8) .
N15 Dy1 O1 C11 -102.7(8) .
N14 Dy1 O1 C11 86.6(8) .
N13 Dy1 O1 C11 131.3(8) .
O1 Dy1 O2 C12A 11.5(11) .
N2 Dy1 O2 C12A -114.0(10) 3_666
N1 Dy1 O2 C12A -175.6(10) .
N3 Dy1 O2 C12A 40.5(10) 4_575
N16 Dy1 O2 C12A 112.8(10) .
N15 Dy1 O2 C12A 129.2(10) .
N14 Dy1 O2 C12A -36.9(10) .
N13 Dy1 O2 C12A -101.7(10) .
O1 Dy1 O2 C12B 121(3) .
N2 Dy1 O2 C12B -5(3) 3_666
N1 Dy1 O2 C12B -66(3) .
N3 Dy1 O2 C12B 150(3) 4_575
N16 Dy1 O2 C12B -138(3) .
N15 Dy1 O2 C12B -121(3) .
N14 Dy1 O2 C12B 73(3) .
N13 Dy1 O2 C12B 8(3) .
O2 Dy1 N1 C1 -70(2) .
O1 Dy1 N1 C1 103(2) .
N2 Dy1 N1 C1 148(2) 3_666
N3 Dy1 N1 C1 -18(2) 4_575
N16 Dy1 N1 C1 7(2) .
N15 Dy1 N1 C1 74(2) .
N14 Dy1 N1 C1 -135(2) .
N13 Dy1 N1 C1 -144(2) .
O2 Dy1 N13 C19 88.3(5) .
O1 Dy1 N13 C19 -49.8(5) .
N2 Dy1 N13 C19 -100.8(5) 3_666
N1 Dy1 N13 C19 171.6(5) .
N3 Dy1 N13 C19 39.6(6) 4_575
N16 Dy1 N13 C19 134.3(5) .
N15 Dy1 N13 C19 -137.3(5) .
N14 Dy1 N13 C19 -1.2(5) .
O2 Dy1 N13 C17 -96.5(6) .
O1 Dy1 N13 C17 125.4(6) .
N2 Dy1 N13 C17 74.3(6) 3_666
N1 Dy1 N13 C17 -13.3(6) .
N3 Dy1 N13 C17 -145.3(6) 4_575
N16 Dy1 N13 C17 -50.6(7) .
N15 Dy1 N13 C17 37.9(7) .
N14 Dy1 N13 C17 173.9(7) .
O2 Dy1 N14 C20 -74.2(5) .
O1 Dy1 N14 C20 135.6(5) .
N2 Dy1 N14 C20 63.9(5) 3_666
N1 Dy1 N14 C20 -10.5(6) .
N3 Dy1 N14 C20 -149.2(5) 4_575
N16 Dy1 N14 C20 -124.0(5) .
N15 Dy1 N14 C20 121.5(5) .
N13 Dy1 N14 C20 -1.0(5) .
O2 Dy1 N14 C22 109.8(6) .
O1 Dy1 N14 C22 -40.4(6) .
N2 Dy1 N14 C22 -112.2(6) 3_666
N1 Dy1 N14 C22 173.5(6) .
N3 Dy1 N14 C22 34.8(6) 4_575
N16 Dy1 N14 C22 60.0(7) .
N15 Dy1 N14 C22 -54.5(7) .
N13 Dy1 N14 C22 -177.0(7) .
O2 Dy1 N16 C26 167.1(5) .
O1 Dy1 N16 C26 -54.3(5) .
N2 Dy1 N16 C26 28.7(6) 3_666
N1 Dy1 N16 C26 84.1(5) .
N3 Dy1 N16 C26 -114.6(5) 4_575
N15 Dy1 N16 C26 -0.2(4) .
N14 Dy1 N16 C26 -140.8(4) .
N13 Dy1 N16 C26 121.9(5) .
O2 Dy1 N16 C28 -9.3(6) .
O1 Dy1 N16 C28 129.2(6) .
N2 Dy1 N16 C28 -147.7(5) 3_666
N1 Dy1 N16 C28 -92.3(6) .
N3 Dy1 N16 C28 68.9(6) 4_575
N15 Dy1 N16 C28 -176.6(6) .
N14 Dy1 N16 C28 42.7(7) .
N13 Dy1 N16 C28 -54.5(6) .
O2 Dy1 N15 C25 -19.6(6) .
O1 Dy1 N15 C25 123.7(5) .
N2 Dy1 N15 C25 -159.6(5) 3_666
N1 Dy1 N15 C25 -75.4(5) .
N3 Dy1 N15 C25 57.8(5) 4_575
N16 Dy1 N15 C25 -2.1(4) .
N14 Dy1 N15 C25 138.0(4) .
N13 Dy1 N15 C25 -124.7(5) .
O2 Dy1 N15 C23 169.4(5) .
O1 Dy1 N15 C23 -47.4(6) .
N2 Dy1 N15 C23 29.3(6) 3_666
N1 Dy1 N15 C23 113.6(6) .
N3 Dy1 N15 C23 -113.2(6) 4_575
N16 Dy1 N15 C23 -173.1(6) .
N14 Dy1 N15 C23 -33.0(7) .
N13 Dy1 N15 C23 64.2(6) .
C12B N12A N12B C16 166(3) .
C12A N12A N12B C16 -177(4) .
C15A N12A N12B C16 24(15) .
C15B N12A N12B C16 -159(13) .
C12A N12A N12B C12B 17(6) .
C16 N12A N12B C12B -166(3) .
C15A N12A N12B C12B -142(15) .
C15B N12A N12B C12B 35(13) .
C12B N12A N12B C12A -17(5) .
C16 N12A N12B C12A 177(4) .
C15A N12A N12B C12A -159(11) .
C15B N12A N12B C12A 18(9) .
C12B N12A N12B C15B -35(13) .
C12A N12A N12B C15B -18(9) .
C16 N12A N12B C15B 159(13) .
C15A N12A N12B C15B -177(3) .
C17 N13 C19 O3 2.0(8) .
Dy1 N13 C19 O3 178.5(4) .
C17 N13 C19 C20 -173.4(6) .
Dy1 N13 C19 C20 3.0(8) .
C18 O3 C19 N13 -1.5(8) .
C18 O3 C19 C20 173.8(6) .
C19 N13 C17 C18 -1.6(8) .
Dy1 N13 C17 C18 -177.1(4) .
C19 O3 C18 C17 0.2(7) .
N13 C17 C18 O3 0.8(7) .
C22 N14 C20 O4 0.7(8) .
Dy1 N14 C20 O4 -176.3(4) .
C22 N14 C20 C19 180.0(6) .
Dy1 N14 C20 C19 2.9(8) .
C21 O4 C20 N14 10.0(8) .
C21 O4 C20 C19 -169.2(6) .
N13 C19 C20 N14 -4.0(10) .
O3 C19 C20 N14 -179.4(6) .
N13 C19 C20 O4 175.2(6) .
O3 C19 C20 O4 -0.2(9) .
C20 N14 C22 C21 -10.8(8) .
Dy1 N14 C22 C21 165.6(5) .
C20 O4 C21 C22 -15.4(7) .
N14 C22 C21 O4 15.9(8) .
Dy1 O1 C11 N11 -171.8(5) .
C14 N11 C11 O1 -0.5(10) .
C13 N11 C11 O1 -178.8(7) .
Dy1 O2 C12A C12B 151.8(16) .
C12B O2 C12A N12A 7.5(16) .
Dy1 O2 C12A N12A 159.3(9) .
C12B O2 C12A N12B 3(3) .
Dy1 O2 C12A N12B 154(3) .
Dy1 O2 C12A C15B -29(3) .
N12B N12A C12A C12B -163(6) .
C16 N12A C12A C12B -165(3) .
C15A N12A C12A C12B 7(2) .
C15B N12A C12A C12B -172(2) .
N12B N12A C12A O2 -173(5) .
C12B N12A C12A O2 -10(2) .
C16 N12A C12A O2 -175.8(11) .
C15A N12A C12A O2 -3.8(17) .
C15B N12A C12A O2 177.1(13) .
C12B N12A C12A N12B 163(6) .
C16 N12A C12A N12B -3(4) .
C15A N12A C12A N12B 169(6) .
C15B N12A C12A N12B -10(5) .
N12B N12A C12A C15B 10(5) .
C12B N12A C12A C15B 172(2) .
C16 N12A C12A C15B 7.1(16) .
C15A N12A C12A C15B 179.1(14) .
N12A N12B C12A C12B 13(4) .
C15B N12B C12A C12B -179(3) .
N12A N12B C12A O2 10(7) .
C12B N12B C12A O2 -3(3) .
C15B N12B C12A O2 179(2) .
C12B N12B C12A N12A -13(4) .
C15B N12B C12A N12A 168(6) .
N12A N12B C12A C15B -168(6) .
C12B N12B C12A C15B 179(3) .
N12B N12A C15A C12B 151(12) .
C12A N12A C15A C12B -5.2(17) .
C16 N12A C15A C12B 168(2) .
C23 N15 C25 O5 1.0(8) .
Dy1 N15 C25 O5 -172.4(4) .
C23 N15 C25 C26 177.3(5) .
Dy1 N15 C25 C26 4.0(8) .
C24 O5 C25 N15 0.7(8) .
C24 O5 C25 C26 -175.6(6) .
C25 N15 C23 C24 -2.1(7) .
Dy1 N15 C23 C24 169.7(4) .
C25 O5 C24 C23 -2.0(7) .
N15 C23 C24 O5 2.4(7) .
C28 N16 C26 O6 -0.7(8) .
Dy1 N16 C26 O6 -178.1(4) .
C28 N16 C26 C25 179.5(6) .
Dy1 N16 C26 C25 2.1(7) .
C27 O6 C26 N16 -1.5(8) .
C27 O6 C26 C25 178.3(6) .
N15 C25 C26 N16 -4.1(9) .
O5 C25 C26 N16 172.2(6) .
N15 C25 C26 O6 176.1(6) .
O5 C25 C26 O6 -7.6(9) .
C26 O6 C27 C28 2.9(7) .
C26 N16 C28 C27 2.6(7) .
Dy1 N16 C28 C27 179.4(4) .
O6 C27 C28 N16 -3.3(7) .
C15B N12B C16 N12A -167(8) .
N12A N12B C16 C15B 167(8) .
C12B N12B C16 C15B 179(8) .
C12B N12A C16 N12B -65(16) .
C12A N12A C16 N12B 4(6) .
C15A N12A C16 N12B -169(7) .
C15B N12A C16 N12B 10(7) .
N12B N12A C16 C15B -10(7) .
C12B N12A C16 C15B -75(15) .
C12A N12A C16 C15B -6.4(14) .
C15A N12A C16 C15B -179.0(13) .
N12A N12B C15B C12A 18(9) .
C16 N12B C15B C12A 179(3) .
C12B N12B C15B C12A -1.0(19) .
C16 N12B C15B N12A 161(12) .
C12B N12B C15B N12A -19(8) .
C12A N12B C15B N12A -18(9) .
N12A N12B C15B C16 -161(12) .
C12B N12B C15B C16 -180(5) .
C12A N12B C15B C16 -179(3) .
C12B C12A C15B N12B 2(3) .
O2 C12A C15B N12B -178(3) .
N12A C12A C15B N12B -5(2) .
C12B C12A C15B N12A 6(2) .
O2 C12A C15B N12A -173(3) .
N12B C12A C15B N12A 5(2) .
C12B C12A C15B C16 2(2) .
O2 C12A C15B C16 -177(2) .
N12A C12A C15B C16 -4.0(9) .
N12B C12A C15B C16 0.8(18) .
C12B N12A C15B N12B 153(11) .
C12A N12A C15B N12B 159(10) .
C16 N12A C15B N12B -15(10) .
N12B N12A C15B C12A -159(10) .
C12B N12A C15B C12A -5.9(19) .
C16 N12A C15B C12A -174.1(13) .
N12B N12A C15B C16 15(10) .
C12B N12A C15B C16 168(2) .
C12A N12A C15B C16 174.1(13) .
N12A C16 C15B N12B 5(3) .
N12B C16 C15B C12A -1(3) .
N12A C16 C15B C12A 3.9(8) .
N12B C16 C15B N12A -5(3) .
N12B N12A C12B C12A 23(7) .
C16 N12A C12B C12A 78(15) .
C15A N12A C12B C12A -174(2) .
C15B N12A C12B C12A 7(2) .
C12A N12A C12B N12B -23(8) .
C16 N12A C12B N12B 55(14) .
C15A N12A C12B N12B 163(8) .
C15B N12A C12B N12B -17(7) .
N12B N12A C12B O2 38(9) .
C12A N12A C12B O2 14(3) .
C16 N12A C12B O2 93(15) .
C15A N12A C12B O2 -160(5) .
C15B N12A C12B O2 21(5) .
N12B N12A C12B C15A -163(8) .
C12A N12A C12B C15A 174(2) .
C16 N12A C12B C15A -108(15) .
C15B N12A C12B C15A -179.4(12) .
O2 C12A C12B N12A 170.8(19) .
N12B C12A C12B N12A -8(2) .
C15B C12A C12B N12A -9(3) .
O2 C12A C12B N12B 178(2) .
N12A C12A C12B N12B 8(2) .
C15B C12A C12B N12B -1(3) .
N12A C12A C12B O2 -170.8(19) .
N12B C12A C12B O2 -178(2) .
C15B C12A C12B O2 -179.8(15) .
O2 C12A C12B C15A 154(8) .
N12A C12A C12B C15A -17(7) .
N12B C12A C12B C15A -25(7) .
C15B C12A C12B C15A -26(9) .
C16 N12B C12B N12A -23(5) .
C12A N12B C12B N12A 155(8) .
C15B N12B C12B N12A 157(9) .
N12A N12B C12B C12A -155(8) .
C16 N12B C12B C12A -178(6) .
C15B N12B C12B C12A 1(3) .
N12A N12B C12B O2 -153(7) .
C16 N12B C12B O2 -176(4) .
C12A N12B C12B O2 2(2) .
C15B N12B C12B O2 3(5) .
N12A N12B C12B C15A 16(7) .
C16 N12B C12B C15A -6(6) .
C12A N12B C12B C15A 172(2) .
C15B N12B C12B C15A 173(2) .
C12A O2 C12B N12A -17(4) .
Dy1 O2 C12B N12A -148(3) .
Dy1 O2 C12B C12A -132(3) .
C12A O2 C12B N12B -2(2) .
Dy1 O2 C12B N12B -134(3) .
C12A O2 C12B C15A -167(4) .
Dy1 O2 C12B C15A 62(5) .
N12A C15A C12B C12A 18(7) .
N12A C15A C12B N12B -5(2) .
N12A C15A C12B O2 163(4) .
